data_7239046
loop_
_publ_author_name
'Lei, Shenghui'

_publ_section_title
;
 Synthetic studies towards the Lycopodium alkaloid paniculatine
;
_journal_issue 27
_journal_name_full 'RSC Advances'
_journal_page_first 11014
_journal_paper_doi 10.1039/c3ra41467a
_journal_volume 3
_journal_year 2013
_chemical_formula_moiety 'C24 H29 N O3'
_chemical_formula_sum 'C24 H29 N O3'
_chemical_formula_weight 379.48
_space_group_crystal_system monoclinic
_space_group_IT_number 14
_space_group_name_Hall '-P 2yn'
_space_group_name_H-M_alt 'P 1 21/n 1'
_atom_sites_solution_hydrogens geom
_atom_sites_solution_primary direct
_atom_sites_solution_secondary difmap
_audit_creation_date 2012-10-09
_audit_creation_method
;
Olex2 1.1
(compiled 2011.11.01 svn.r2039, GUI svn.r3906)
;
_cell_angle_alpha 90.00
_cell_angle_beta 98.929(5)
_cell_angle_gamma 90.00
_cell_formula_units_Z 4
_cell_length_a 12.8516(6)
_cell_length_b 9.5980(4)
_cell_length_c 17.1017(9)
_cell_measurement_reflns_used 5497
_cell_measurement_temperature 293(2)
_cell_measurement_theta_max 66.8650
_cell_measurement_theta_min 3.4784
_cell_volume 2083.92(17)
_computing_molecular_graphics
;
O. V. Dolomanov, L. J. Bourhis, R. J. Gildea, J. A. K. Howard and H. Puschmann,
OLEX2: a complete structure solution, refinement and analysis program.
J. Appl. Cryst. (2009). 42, 339-341.
;
_computing_publication_material
;
O. V. Dolomanov, L. J. Bourhis, R. J. Gildea, J. A. K. Howard and H. Puschmann,
OLEX2: a complete structure solution, refinement and analysis program.
J. Appl. Cryst. (2009). 42, 339-341.
;
_computing_structure_refinement
;
SHELXL, G.M. Sheldrick, Acta Cryst.
2008). A64, 112-122
;
_computing_structure_solution 'SHELXS-97 (Sheldrick, 1990)'
_diffrn_ambient_temperature 293
_diffrn_detector_area_resol_mean 10.4015
_diffrn_measured_fraction_theta_full 0.989
_diffrn_measured_fraction_theta_max 0.989
_diffrn_radiation_monochromator graphite
_diffrn_radiation_type CuK\a
_diffrn_radiation_wavelength 1.54184
_diffrn_reflns_av_R_equivalents 0.0833
_diffrn_reflns_av_unetI/netI 0.0574
_diffrn_reflns_limit_h_max 14
_diffrn_reflns_limit_h_min -15
_diffrn_reflns_limit_k_max 11
_diffrn_reflns_limit_k_min -11
_diffrn_reflns_limit_l_max 20
_diffrn_reflns_limit_l_min -20
_diffrn_reflns_number 17926
_diffrn_reflns_theta_full 66.98
_diffrn_reflns_theta_max 66.98
_diffrn_reflns_theta_min 4.02
_diffrn_source 'fine-focus sealed tube'
_exptl_absorpt_coefficient_mu 0.626
_exptl_absorpt_correction_T_max 0.979
_exptl_absorpt_correction_T_min 0.935
_exptl_absorpt_correction_type analytical
_exptl_absorpt_process_details
;
CrysAlisPro, Agilent Technologies,
Version 1.171.35.15 (release 03-08-2011 CrysAlis171 .NET)
(compiled Aug 3 2011,13:03:54)
Analytical numeric absorption correction using a multifaceted crystal
model based on expressions derived by R.C. Clark & J.S. Reid.
(Clark, R. C. & Reid, J. S. (1995). Acta Cryst. A51, 887-897)
;
_exptl_crystal_density_diffrn 1.210
_exptl_crystal_density_method 'not measured'
_exptl_crystal_F_000 816
_exptl_crystal_size_max 0.3429
_exptl_crystal_size_mid 0.0794
_exptl_crystal_size_min 0.0761
_refine_diff_density_max 0.281
_refine_diff_density_min -0.225
_refine_diff_density_rms 0.048
_refine_ls_extinction_method none
_refine_ls_goodness_of_fit_ref 1.061
_refine_ls_hydrogen_treatment mixed
_refine_ls_matrix_type full
_refine_ls_number_parameters 255
_refine_ls_number_reflns 3679
_refine_ls_number_restraints 0
_refine_ls_restrained_S_all 1.061
_refine_ls_R_factor_all 0.0815
_refine_ls_R_factor_gt 0.0595
_refine_ls_shift/su_max 0.000
_refine_ls_shift/su_mean 0.000
_refine_ls_structure_factor_coef Fsqd
_refine_ls_weighting_details 'calc w=1/[\s^2^(Fo^2^)+(0.0763P)^2^+0.3934P] where P=(Fo^2^+2Fc^2^)/3'
_refine_ls_weighting_scheme calc
_refine_ls_wR_factor_gt 0.1459
_refine_ls_wR_factor_ref 0.1648
_reflns_number_gt 2699
_reflns_number_total 3679
_reflns_threshold_expression >2sigma(I)
_cod_data_source_file c3ra41467a.txt
_cod_data_source_block exp_434_absorption
_cod_original_cell_volume 2083.94(17)
_cod_database_code 7239046

loop_
_space_group_symop_id
_space_group_symop_operation_xyz
1 'x, y, z'
2 '-x+1/2, y+1/2, -z+1/2'
3 '-x, -y, -z'
4 'x-1/2, -y-1/2, z-1/2'

loop_
_atom_site_label
_atom_site_type_symbol
_atom_site_fract_x
_atom_site_fract_y
_atom_site_fract_z
_atom_site_U_iso_or_equiv
_atom_site_adp_type
_atom_site_occupancy
_atom_site_symmetry_multiplicity
_atom_site_calc_flag
_atom_site_refinement_flags
O2 O 0.14589(11) 0.50233(15) 0.15101(9) 0.0473(4) Uani 1 1 d .
C12 C 0.26825(16) 0.6007(2) 0.07100(12) 0.0399(5) Uani 1 1 d .
O3 O 0.05443(15) 0.3103(2) 0.10843(13) 0.0742(6) Uani 1 1 d .
C7 C 0.35228(16) 0.6782(2) 0.13115(12) 0.0409(5) Uani 1 1 d .
H7 H 0.3180 0.7330 0.1683 0.049 Uiso 1 1 calc R
C6 C 0.40050(15) 0.7747(2) 0.07502(13) 0.0439(5) Uani 1 1 d .
H6 H 0.4665 0.8180 0.0999 0.053 Uiso 1 1 calc R
C3 C 0.32029(15) 0.8796(2) 0.03629(12) 0.0404(5) Uani 1 1 d .
C11 C 0.17955(16) 0.7030(2) 0.04152(13) 0.0430(5) Uani 1 1 d .
H11A H 0.1353 0.6629 -0.0040 0.052 Uiso 1 1 calc R
H11B H 0.1365 0.7161 0.0827 0.052 Uiso 1 1 calc R
C13 C 0.22698(17) 0.4659(2) 0.10303(13) 0.0436(5) Uani 1 1 d .
H13 H 0.1944 0.4093 0.0581 0.052 Uiso 1 1 calc R
C14 C 0.31142(19) 0.3792(2) 0.15284(14) 0.0496(5) Uani 1 1 d .
H14A H 0.3538 0.3344 0.1178 0.060 Uiso 1 1 calc R
H14B H 0.2772 0.3062 0.1788 0.060 Uiso 1 1 calc R
C8 C 0.43416(18) 0.5804(2) 0.17609(14) 0.0486(5) Uani 1 1 d .
H8A H 0.4795 0.6332 0.2161 0.058 Uiso 1 1 calc R
H8B H 0.4777 0.5428 0.1396 0.058 Uiso 1 1 calc R
C19 C -0.01254(18) 0.4609(2) 0.19931(13) 0.0504(6) Uani 1 1 d .
C15 C 0.38481(19) 0.4599(2) 0.21592(14) 0.0515(6) Uani 1 1 d .
H15 H 0.4422 0.3967 0.2371 0.062 Uiso 1 1 calc R
C18 C 0.06396(17) 0.4149(2) 0.14806(14) 0.0492(5) Uani 1 1 d .
C24 C -0.1038(2) 0.3821(3) 0.19883(18) 0.0708(7) Uani 1 1 d .
H24 H -0.1156 0.3037 0.1668 0.085 Uiso 1 1 calc R
C16 C 0.3333(2) 0.5085(3) 0.28562(15) 0.0649(7) Uani 1 1 d .
H16A H 0.2800 0.5762 0.2677 0.097 Uiso 1 1 calc R
H16B H 0.3857 0.5497 0.3250 0.097 Uiso 1 1 calc R
H16C H 0.3020 0.4302 0.3080 0.097 Uiso 1 1 calc R
C20 C 0.0035(2) 0.5771(3) 0.24731(15) 0.0589(6) Uani 1 1 d .
H20 H 0.0644 0.6299 0.2482 0.071 Uiso 1 1 calc R
C21 C -0.0703(2) 0.6156(3) 0.29411(17) 0.0725(8) Uani 1 1 d .
H21 H -0.0592 0.6942 0.3261 0.087 Uiso 1 1 calc R
C22 C -0.1603(2) 0.5373(4) 0.29324(19) 0.0824(9) Uani 1 1 d .
H22 H -0.2102 0.5629 0.3246 0.099 Uiso 1 1 calc R
C23 C -0.1762(2) 0.4210(4) 0.2459(2) 0.0878(10) Uani 1 1 d .
H23 H -0.2367 0.3680 0.2457 0.105 Uiso 1 1 calc R
C1 C 0.13822(16) 0.9418(2) -0.02243(13) 0.0440(5) Uani 1 1 d .
H1A H 0.0880 0.8902 -0.0598 0.053 Uiso 1 1 calc R
H1B H 0.1001 0.9834 0.0164 0.053 Uiso 1 1 calc R
O1 O 0.47969(14) 0.68794(19) -0.03636(11) 0.0668(5) Uani 1 1 d .
C9 C 0.26928(18) 1.1185(2) -0.01099(16) 0.0545(6) Uani 1 1 d .
H9A H 0.2424 1.1513 0.0357 0.065 Uiso 1 1 calc R
H9B H 0.2949 1.1985 -0.0370 0.065 Uiso 1 1 calc R
C2 C 0.21890(15) 0.8427(2) 0.01873(12) 0.0397(5) Uani 1 1 d .
C10 C 0.35890(18) 1.0185(2) 0.01347(15) 0.0500(5) Uani 1 1 d .
H10A H 0.3984 1.0066 -0.0300 0.060 Uiso 1 1 calc R
H10B H 0.4061 1.0573 0.0579 0.060 Uiso 1 1 calc R
C4 C 0.33061(17) 0.5671(2) 0.00330(13) 0.0460(5) Uani 1 1 d .
H4A H 0.3621 0.4752 0.0104 0.055 Uiso 1 1 calc R
H4B H 0.2849 0.5700 -0.0474 0.055 Uiso 1 1 calc R
C5 C 0.41481(17) 0.6781(2) 0.00755(14) 0.0477(5) Uani 1 1 d .
N1 N 0.18456(14) 1.05215(19) -0.06452(11) 0.0481(5) Uani 1 1 d .
C17 C 0.1051(2) 1.1538(3) -0.09611(18) 0.0704(7) Uani 1 1 d .
H17A H 0.0493 1.1079 -0.1304 0.106 Uiso 1 1 calc R
H17B H 0.1364 1.2233 -0.1255 0.106 Uiso 1 1 calc R
H17C H 0.0771 1.1973 -0.0533 0.106 Uiso 1 1 calc R

loop_
_atom_site_aniso_label
_atom_site_aniso_U_11
_atom_site_aniso_U_22
_atom_site_aniso_U_33
_atom_site_aniso_U_23
_atom_site_aniso_U_13
_atom_site_aniso_U_12
O2 0.0478(8) 0.0423(8) 0.0556(9) -0.0052(6) 0.0201(7) -0.0085(6)
C12 0.0389(11) 0.0370(10) 0.0460(11) -0.0017(8) 0.0134(9) -0.0010(8)
O3 0.0660(11) 0.0644(11) 0.0967(14) -0.0273(10) 0.0274(10) -0.0213(9)
C7 0.0393(11) 0.0379(10) 0.0466(11) -0.0012(8) 0.0103(8) -0.0009(8)
C6 0.0323(10) 0.0432(11) 0.0566(12) 0.0055(9) 0.0084(9) -0.0009(8)
C3 0.0351(10) 0.0410(11) 0.0465(11) -0.0014(9) 0.0102(8) -0.0005(8)
C11 0.0344(10) 0.0408(11) 0.0550(12) 0.0000(9) 0.0106(9) -0.0012(8)
C13 0.0450(11) 0.0395(11) 0.0489(11) -0.0048(9) 0.0151(9) -0.0030(8)
C14 0.0544(13) 0.0380(11) 0.0588(13) 0.0012(9) 0.0162(10) 0.0007(9)
C8 0.0475(12) 0.0436(11) 0.0540(12) 0.0021(9) 0.0056(10) 0.0008(9)
C19 0.0457(12) 0.0567(13) 0.0499(12) 0.0071(10) 0.0111(10) -0.0024(10)
C15 0.0566(14) 0.0426(12) 0.0547(13) 0.0052(9) 0.0064(10) 0.0056(9)
C18 0.0456(12) 0.0447(12) 0.0579(13) 0.0006(10) 0.0100(10) -0.0070(9)
C24 0.0549(15) 0.0805(19) 0.0803(18) -0.0001(15) 0.0207(13) -0.0137(13)
C16 0.0792(18) 0.0637(15) 0.0529(14) 0.0035(12) 0.0138(12) -0.0021(13)
C20 0.0587(14) 0.0617(15) 0.0594(14) 0.0001(12) 0.0193(12) -0.0012(11)
C21 0.0733(18) 0.0852(19) 0.0638(16) -0.0035(14) 0.0257(14) 0.0063(15)
C22 0.0654(18) 0.118(3) 0.0714(18) 0.0127(18) 0.0355(15) 0.0110(17)
C23 0.0629(18) 0.112(3) 0.096(2) 0.006(2) 0.0366(17) -0.0158(17)
C1 0.0386(11) 0.0433(11) 0.0512(12) -0.0009(9) 0.0099(9) 0.0009(8)
O1 0.0626(11) 0.0638(11) 0.0835(12) 0.0144(9) 0.0413(10) 0.0109(8)
C9 0.0482(13) 0.0418(11) 0.0726(15) 0.0049(11) 0.0064(11) -0.0031(9)
C2 0.0368(11) 0.0385(10) 0.0458(11) -0.0018(8) 0.0125(8) 0.0015(8)
C10 0.0419(11) 0.0460(12) 0.0623(13) 0.0055(10) 0.0081(10) -0.0036(9)
C4 0.0487(12) 0.0440(11) 0.0473(12) -0.0024(9) 0.0139(9) 0.0054(9)
C5 0.0418(11) 0.0464(12) 0.0580(13) 0.0113(10) 0.0175(10) 0.0108(9)
N1 0.0437(10) 0.0485(10) 0.0527(10) 0.0072(8) 0.0092(8) 0.0040(8)
C17 0.0593(15) 0.0678(16) 0.0811(18) 0.0235(14) 0.0014(13) 0.0086(12)

loop_
_atom_type_symbol
_atom_type_description
_atom_type_scat_dispersion_real
_atom_type_scat_dispersion_imag
_atom_type_scat_source
C C 0.0181 0.0091 'International Tables Vol C Tables 4.2.6.8 and 6.1.1.4'
H H 0.0000 0.0000 'International Tables Vol C Tables 4.2.6.8 and 6.1.1.4'
N N 0.0311 0.0180 'International Tables Vol C Tables 4.2.6.8 and 6.1.1.4'
O O 0.0492 0.0322 'International Tables Vol C Tables 4.2.6.8 and 6.1.1.4'

loop_
_geom_angle_atom_site_label_1
_geom_angle_atom_site_label_2
_geom_angle_atom_site_label_3
_geom_angle
C18 O2 C13 116.86(16)
C11 C12 C7 108.42(16)
C11 C12 C13 112.23(16)
C11 C12 C4 109.55(17)
C13 C12 C7 114.20(17)
C13 C12 C4 109.93(16)
C4 C12 C7 101.99(16)
C6 C7 C12 100.43(16)
C8 C7 C12 113.05(17)
C8 C7 C6 111.91(17)
C3 C6 C7 111.16(16)
C5 C6 C7 102.47(17)
C5 C6 C3 103.20(17)
C2 C3 C6 119.64(18)
C2 C3 C10 121.87(19)
C10 C3 C6 118.34(17)
C2 C11 C12 113.19(16)
O2 C13 C12 108.31(16)
O2 C13 C14 108.97(17)
C14 C13 C12 113.98(18)
C13 C14 C15 115.25(17)
C7 C8 C15 112.86(18)
C24 C19 C18 118.0(2)
C20 C19 C18 122.7(2)
C20 C19 C24 119.3(2)
C8 C15 C14 108.80(18)
C16 C15 C14 114.3(2)
C16 C15 C8 112.19(19)
O2 C18 C19 112.32(19)
O3 C18 O2 123.5(2)
O3 C18 C19 124.1(2)
C23 C24 C19 119.7(3)
C19 C20 C21 120.5(3)
C22 C21 C20 119.9(3)
C23 C22 C21 119.7(3)
C24 C23 C22 121.0(3)
N1 C1 C2 112.74(17)
N1 C9 C10 111.11(19)
C3 C2 C11 122.11(18)
C3 C2 C1 121.07(18)
C1 C2 C11 116.79(17)
C3 C10 C9 111.72(18)
C5 C4 C12 105.54(17)
O1 C5 C6 127.0(2)
O1 C5 C4 125.6(2)
C4 C5 C6 107.31(17)
C9 N1 C1 109.28(17)
C17 N1 C1 110.71(18)
C17 N1 C9 110.70(19)

loop_
_geom_bond_atom_site_label_1
_geom_bond_atom_site_label_2
_geom_bond_distance
O2 C13 1.465(3)
O2 C18 1.341(3)
C12 C7 1.560(3)
C12 C11 1.529(3)
C12 C13 1.532(3)
C12 C4 1.541(3)
O3 C18 1.207(3)
C7 C6 1.532(3)
C7 C8 1.526(3)
C6 C3 1.517(3)
C6 C5 1.514(3)
C3 C2 1.338(3)
C3 C10 1.495(3)
C11 C2 1.506(3)
C13 C14 1.520(3)
C14 C15 1.529(3)
C8 C15 1.529(3)
C19 C18 1.482(3)
C19 C24 1.395(4)
C19 C20 1.381(4)
C15 C16 1.523(4)
C24 C23 1.372(5)
C20 C21 1.383(4)
C21 C22 1.378(5)
C22 C23 1.375(5)
C1 C2 1.499(3)
C1 N1 1.459(3)
O1 C5 1.209(3)
C9 C10 1.508(3)
C9 N1 1.456(3)
C4 C5 1.512(3)
N1 C17 1.455(3)
